data_7702328
loop_
_publ_author_name
'Krautscheid, Harald'
'Emig, Norbert'
'Klaassen, Nicole'
'Seringer, Petra'

_publ_section_title
;
 Thiocyanato complexes of the coinage metals: synthesis and crystal
 structures of the polymeric pyridine complexes
 [Ag&#x200A;xCuy(SCN)x&#x2005;+&#x2005;y(py)z]
;
_journal_issue 18
_journal_name_full 'Journal of the Chemical Society, Dalton Transactions'
_journal_page_first 3071
_journal_paper_doi 10.1039/a803468k
_journal_year 1998
_chemical_formula_structural '[Cu(SCN)(NC5H5)2]'
_chemical_formula_sum 'C11 H10 Cu N3 S'
_chemical_formula_weight 279.82
_space_group_IT_number 14
_space_group_name_Hall '-P 2yn'
_space_group_name_H-M_alt 'P 1 21/n 1'
_symmetry_cell_setting monoclinic
_symmetry_space_group_name_H-M 'P 1 21/n 1'
_atom_sites_solution_hydrogens geom
_atom_sites_solution_primary direct
_atom_sites_solution_secondary difmap
_audit_creation_method SHELXL
_cell_angle_alpha 90.00
_cell_angle_beta 94.80(4)
_cell_angle_gamma 90.00
_cell_formula_units_Z 4
_cell_length_a 5.850(3)
_cell_length_b 14.076(6)
_cell_length_c 14.792(8)
_cell_measurement_temperature 203(2)
_cell_measurement_theta_max 25.0
_cell_measurement_theta_min 5.0
_cell_volume 1213.8(10)
_computing_cell_refinement 'STOE IPDS software'
_computing_data_collection 'STOE IPDS software'
_computing_data_reduction 'STOE IPDS software'
_computing_molecular_graphics SCHAKAL92
_computing_structure_refinement 'SHELXL-92 (Sheldrick, 1993)'
_computing_structure_solution 'SHELXS-86 (Sheldrick, 1990)'
_diffrn_ambient_temperature 203(2)
_diffrn_measurement_device 'STOE IPDS'
_diffrn_radiation_monochromator graphite
_diffrn_radiation_source 'fine-focus sealed tube'
_diffrn_radiation_type MoKa
_diffrn_radiation_wavelength 0.71069
_diffrn_reflns_av_R_equivalents 0.0517
_diffrn_reflns_av_sigmaI/netI 0.0324
_diffrn_reflns_limit_h_max 7
_diffrn_reflns_limit_h_min -7
_diffrn_reflns_limit_k_max 18
_diffrn_reflns_limit_k_min -18
_diffrn_reflns_limit_l_max 19
_diffrn_reflns_limit_l_min -19
_diffrn_reflns_number 8267
_diffrn_reflns_theta_max 24.98
_diffrn_reflns_theta_min 5.16
_exptl_absorpt_coefficient_mu 1.946
_exptl_absorpt_correction_type none
_exptl_crystal_colour yellow-green
_exptl_crystal_density_diffrn 1.531
_exptl_crystal_description rod
_exptl_crystal_F_000 568
_refine_diff_density_max .298
_refine_diff_density_min -.341
_refine_diff_density_rms .065
_refine_ls_extinction_method none
_refine_ls_goodness_of_fit_all 1.040
_refine_ls_goodness_of_fit_obs 1.050
_refine_ls_hydrogen_treatment refined
_refine_ls_matrix_type full
_refine_ls_number_parameters 185
_refine_ls_number_reflns 2110
_refine_ls_number_restraints 0
_refine_ls_restrained_S_all 1.043
_refine_ls_restrained_S_obs 1.050
_refine_ls_R_factor_all 0.0420
_refine_ls_R_factor_obs 0.0328
_refine_ls_shift/esd_max 0.001
_refine_ls_shift/esd_mean 0.000
_refine_ls_structure_factor_coef Fsqd
_refine_ls_weighting_details 'w=1/[s^2^(Fo^2^)+( 0.0370P)^2^+0.7261P] where P=(Fo^2^+2Fc^2^)/3'
_refine_ls_weighting_scheme calc
_refine_ls_wR_factor_all 0.0768
_refine_ls_wR_factor_obs 0.0708
_reflns_number_observed 1796
_reflns_number_total 2111
_reflns_observed_criterion >2sigma(I)
_cod_data_source_file k803468.txt
_cod_data_source_block petra6
_cod_depositor_comments
;
The following automatic conversions were performed:

data item '_refine_ls_weighting_scheme' value 'calc
w=1/[s^2^(Fo^2^)+( 0.0370P)^2^+0.7261P] where P=(Fo^2^+2Fc^2^)/3' was
changed to 'calc'. A new data item '_refine_ls_weighting_details' was
created with the value set to 'w=1/[s^2^(Fo^2^)+(
0.0370P)^2^+0.7261P] where P=(Fo^2^+2Fc^2^)/3'.

Automatic conversion script
Id: cif_fix_values 6909 2019-04-08 15:41:33Z antanas 
;
_cod_original_sg_symbol_H-M P2(1)/n
_cod_database_code 7702328

loop_
_symmetry_equiv_pos_as_xyz
'x, y, z'
'-x+1/2, y+1/2, -z+1/2'
'-x, -y, -z'
'x-1/2, -y-1/2, z-1/2'

loop_
_atom_site_aniso_label
_atom_site_aniso_U_11
_atom_site_aniso_U_22
_atom_site_aniso_U_33
_atom_site_aniso_U_23
_atom_site_aniso_U_13
_atom_site_aniso_U_12
Cu1 0.0253(2) 0.0384(2) 0.0431(2) 0.00282(14) -0.00281(13) 0.00119(13)
S1 0.0246(3) 0.0558(4) 0.0331(3) -0.0005(3) -0.0031(3) 0.0005(3)
N1 0.0264(12) 0.0437(13) 0.0479(13) 0.0013(10) 0.0017(10) -0.0005(9)
C1 0.0261(13) 0.0328(13) 0.0317(12) -0.0006(10) 0.0045(10) -0.0015(10)
N2 0.0345(11) 0.0366(12) 0.0400(12) -0.0017(9) 0.0011(9) 0.0007(9)
C2 0.054(2) 0.064(2) 0.062(2) -0.018(2) 0.020(2) -0.014(2)
C3 0.073(3) 0.086(3) 0.072(2) -0.034(2) 0.031(2) -0.011(2)
C4 0.073(2) 0.048(2) 0.053(2) -0.017(2) 0.006(2) -0.005(2)
C5 0.053(2) 0.039(2) 0.054(2) -0.0044(13) 0.0044(15) -0.0079(14)
C6 0.045(2) 0.039(2) 0.043(2) -0.0040(12) 0.0077(13) -0.0023(12)
N3 0.0285(11) 0.0358(11) 0.0351(11) 0.0019(9) -0.0006(9) 0.0015(8)
C7 0.0370(14) 0.0401(15) 0.0415(15) -0.0024(12) 0.0003(12) -0.0034(12)
C8 0.059(2) 0.0352(15) 0.047(2) -0.0004(12) 0.0142(14) -0.0044(13)
C9 0.068(2) 0.039(2) 0.0371(15) 0.0051(12) 0.0100(14) 0.0158(14)
C10 0.043(2) 0.059(2) 0.0359(14) 0.0044(13) -0.0012(12) 0.0144(14)
C11 0.0331(14) 0.047(2) 0.0395(14) 0.0030(12) -0.0007(11) 0.0012(12)

loop_
_atom_site_label
_atom_site_type_symbol
_atom_site_fract_x
_atom_site_fract_y
_atom_site_fract_z
_atom_site_U_iso_or_equiv
_atom_site_thermal_displace_type
_atom_site_occupancy
_atom_site_calc_flag
Cu1 Cu 0.61220(5) 0.61239(2) 0.27997(2) 0.03594(13) Uani 1 d
S1 S 0.38936(10) 0.60240(5) 0.40088(4) 0.0381(2) Uani 1 d
N1 N -0.0604(4) 0.6145(2) 0.3184(2) 0.0394(5) Uani 1 d
C1 C 0.1257(4) 0.6099(2) 0.3512(2) 0.0301(5) Uani 1 d
N2 N 0.5349(4) 0.4969(2) 0.1926(2) 0.0371(5) Uani 1 d
C2 C 0.6770(6) 0.4754(3) 0.1298(2) 0.0591(9) Uani 1 d
C3 C 0.6410(7) 0.4004(3) 0.0705(3) 0.0757(12) Uani 1 d
C4 C 0.4483(6) 0.3446(3) 0.0747(2) 0.0580(8) Uani 1 d
C5 C 0.3018(6) 0.3659(2) 0.1385(2) 0.0485(7) Uani 1 d
C6 C 0.3495(5) 0.4417(2) 0.1964(2) 0.0423(6) Uani 1 d
H1 H 0.8146(76) 0.5193(32) 0.1278(29) 0.092(13) Uiso 1 d
H2 H 0.7394(78) 0.3844(29) 0.0280(31) 0.083(13) Uiso 1 d
H3 H 0.4214(59) 0.2906(27) 0.0358(23) 0.063(10) Uiso 1 d
H4 H 0.1783(68) 0.3303(28) 0.1437(25) 0.069(11) Uiso 1 d
H5 H 0.2489(57) 0.4609(23) 0.2380(23) 0.052(9) Uiso 1 d
N3 N 0.5205(4) 0.7258(2) 0.19602(14) 0.0333(5) Uani 1 d
C7 C 0.6686(5) 0.7960(2) 0.1820(2) 0.0397(6) Uani 1 d
C8 C 0.6180(6) 0.8701(2) 0.1228(2) 0.0468(7) Uani 1 d
C9 C 0.4060(6) 0.8721(2) 0.0745(2) 0.0478(7) Uani 1 d
C10 C 0.2513(5) 0.8010(2) 0.0885(2) 0.0465(7) Uani 1 d
C11 C 0.3135(5) 0.7298(2) 0.1492(2) 0.0400(6) Uani 1 d
H6 H 0.8054(53) 0.7944(20) 0.2154(19) 0.038(7) Uiso 1 d
H7 H 0.7217(62) 0.9155(26) 0.1165(23) 0.060(10) Uiso 1 d
H8 H 0.3695(56) 0.9217(25) 0.0337(23) 0.056(9) Uiso 1 d
H9 H 0.0979(58) 0.7984(24) 0.0550(21) 0.055(9) Uiso 1 d
H10 H 0.2122(55) 0.6758(23) 0.1587(21) 0.050(8) Uiso 1 d

loop_
_atom_type_symbol
_atom_type_description
_atom_type_scat_dispersion_real
_atom_type_scat_dispersion_imag
_atom_type_scat_source
C C .0033 .0016 'International Tables Vol C Tables 4.2.6.8 and 6.1.1.4'
H H .0000 .0000 'International Tables Vol C Tables 4.2.6.8 and 6.1.1.4'
Cu Cu .3201 1.2651 'International Tables Vol C Tables 4.2.6.8 and 6.1.1.4'
N N .0061 .0033 'International Tables Vol C Tables 4.2.6.8 and 6.1.1.4'
S S .1246 .1234 'International Tables Vol C Tables 4.2.6.8 and 6.1.1.4'

loop_
_geom_angle_atom_site_label_1
_geom_angle_atom_site_label_2
_geom_angle_atom_site_label_3
_geom_angle
_geom_angle_site_symmetry_1
_geom_angle_site_symmetry_3
N1 Cu1 N3 111.24(9) 1_655 .
N1 Cu1 N2 110.26(9) 1_655 .
N3 Cu1 N2 101.31(10) . .
N1 Cu1 S1 112.34(8) 1_655 .
N3 Cu1 S1 112.24(7) . .
N2 Cu1 S1 108.89(7) . .
C1 S1 Cu1 102.61(10) . .
C1 N1 Cu1 171.1(2) . 1_455
N1 C1 S1 178.4(2) . .
C2 N2 C6 116.9(3) . .
C2 N2 Cu1 119.3(2) . .
C6 N2 Cu1 123.7(2) . .
N2 C2 C3 123.2(3) . .
C2 C3 C4 119.2(3) . .
C5 C4 C3 118.1(3) . .
C4 C5 C6 119.6(3) . .
N2 C6 C5 122.9(3) . .
C7 N3 C11 117.0(2) . .
C7 N3 Cu1 121.6(2) . .
C11 N3 Cu1 121.3(2) . .
N3 C7 C8 123.3(3) . .
C7 C8 C9 118.8(3) . .
C10 C9 C8 118.8(3) . .
C11 C10 C9 119.1(3) . .
N3 C11 C10 123.0(3) . .

loop_
_geom_bond_atom_site_label_1
_geom_bond_atom_site_label_2
_geom_bond_distance
_geom_bond_site_symmetry_2
Cu1 N1 1.952(2) 1_655
Cu1 N3 2.065(2) .
Cu1 N2 2.103(2) .
Cu1 S1 2.3039(14) .
S1 C1 1.656(3) .
N1 C1 1.156(3) .
N1 Cu1 1.952(2) 1_455
N2 C2 1.331(4) .
N2 C6 1.339(4) .
C2 C3 1.378(5) .
C3 C4 1.379(5) .
C4 C5 1.360(5) .
C5 C6 1.383(4) .
N3 C7 1.343(4) .
N3 C11 1.345(3) .
C7 C8 1.377(4) .
C8 C9 1.379(5) .
C9 C10 1.376(5) .
C10 C11 1.374(4) .
